data_4325446
loop_
_publ_author_name
'Jos\'e Vicente'
'Aurelia Arcas'
'Francisco Juli\'a-Hern\'andez'
'Delia Bautista'

_publ_section_title
;
 Synthesis, Isolation, and Characterization of an Organometallic
 Triiodopalladium(IV) Complex. Quantitative and Regioselective Synthesis
 of Two C-I Reductive Elimination Products
;
_journal_name_full 'Inorganic Chemistry'
_journal_page_first 5339
_journal_page_last 5341
_journal_paper_doi 10.1021/ic2006869
_journal_volume 50
_journal_year 2011
_chemical_formula_sum 'C11 H14 I3 O3 Pd n'
_chemical_formula_weight 695.33
_chemical_name_systematic
; 
 ? 
;
_space_group_IT_number 14
_symmetry_cell_setting monoclinic
_symmetry_space_group_name_Hall '-P 2yn'
_symmetry_space_group_name_H-M 'P 1 21/n 1'
_atom_sites_solution_hydrogens geom
_atom_sites_solution_primary direct
_atom_sites_solution_secondary difmap
_audit_creation_method SHELXL-97
_cell_angle_alpha 90.00
_cell_angle_beta 100.154(6)
_cell_angle_gamma 90.00
_cell_formula_units_Z 4
_cell_length_a 9.328(4)
_cell_length_b 13.261(5)
_cell_length_c 13.698(5)
_cell_measurement_reflns_used 6906
_cell_measurement_temperature 100(2)
_cell_measurement_theta_max 28.94
_cell_measurement_theta_min 2.22
_cell_volume 1667.9(11)
_computing_cell_refinement 'Bruker SAINT'
_computing_data_collection 'Bruker SMART'
_computing_data_reduction 'Bruker SAINT'
_computing_molecular_graphics 'Bruker SHELXTL'
_computing_publication_material 'Bruker SHELXTL'
_computing_structure_refinement 'SHELXL-97 (Sheldrick, 1997)'
_computing_structure_solution 'SHELXS-97 (Sheldrick, 1990)'
_diffrn_ambient_temperature 100(2)
_diffrn_detector_area_resol_mean 8.26
_diffrn_measured_fraction_theta_full 0.995
_diffrn_measured_fraction_theta_max 0.920
_diffrn_measurement_device_type 'Bruker SMART APEX CCD'
_diffrn_measurement_method \w-scan
_diffrn_radiation_monochromator graphite
_diffrn_radiation_source 'fine-focus sealed tube'
_diffrn_radiation_type MoK\a
_diffrn_radiation_wavelength 0.71073
_diffrn_reflns_av_R_equivalents 0.0171
_diffrn_reflns_av_sigmaI/netI 0.0209
_diffrn_reflns_limit_h_max 9
_diffrn_reflns_limit_h_min -12
_diffrn_reflns_limit_k_max 16
_diffrn_reflns_limit_k_min -14
_diffrn_reflns_limit_l_max 17
_diffrn_reflns_limit_l_min -18
_diffrn_reflns_number 10864
_diffrn_reflns_theta_full 26.50
_diffrn_reflns_theta_max 28.62
_diffrn_reflns_theta_min 2.15
_exptl_absorpt_coefficient_mu 6.668
_exptl_absorpt_correction_T_max 0.4151
_exptl_absorpt_correction_T_min 0.3278
_exptl_absorpt_correction_type multi-scan
_exptl_absorpt_process_details SADABS
_exptl_crystal_colour black
_exptl_crystal_density_diffrn 2.769
_exptl_crystal_description block
_exptl_crystal_F_000 1264
_exptl_crystal_size_max 0.21
_exptl_crystal_size_mid 0.20
_exptl_crystal_size_min 0.16
_refine_diff_density_max 1.306
_refine_diff_density_min -0.931
_refine_diff_density_rms 0.134
_refine_ls_extinction_method none
_refine_ls_goodness_of_fit_ref 1.143
_refine_ls_hydrogen_treatment 'ordered methyls rigid, others riding'
_refine_ls_matrix_type full
_refine_ls_number_parameters 190
_refine_ls_number_reflns 3929
_refine_ls_number_restraints 5
_refine_ls_restrained_S_all 1.143
_refine_ls_R_factor_all 0.0269
_refine_ls_R_factor_gt 0.0248
_refine_ls_shift/su_max 0.001
_refine_ls_shift/su_mean 0.000
_refine_ls_structure_factor_coef Fsqd
_refine_ls_weighting_details 'calc w=1/[\s^2^(Fo^2^)+(0.0208P)^2^+4.0958P] where P=(Fo^2^+2Fc^2^)/3'
_refine_ls_weighting_scheme calc
_refine_ls_wR_factor_gt 0.0548
_refine_ls_wR_factor_ref 0.0557
_reflns_number_gt 3752
_reflns_number_total 3929
_reflns_threshold_expression >2sigma(I)
_cod_data_source_file ic2006869_si_002.cif
_cod_data_source_block fjf823s
_cod_original_formula_sum 'C11 H14 I3 n O3 Pd'
_cod_database_code 4325446

loop_
_symmetry_equiv_pos_as_xyz
'x, y, z'
'-x+1/2, y+1/2, -z+1/2'
'-x, -y, -z'
'x-1/2, -y-1/2, z-1/2'

loop_
_atom_site_label
_atom_site_type_symbol
_atom_site_fract_x
_atom_site_fract_y
_atom_site_fract_z
_atom_site_U_iso_or_equiv
_atom_site_adp_type
_atom_site_occupancy
_atom_site_symmetry_multiplicity
_atom_site_calc_flag
_atom_site_refinement_flags
_atom_site_disorder_assembly
_atom_site_disorder_group
Pd1 Pd 0.58987(3) 0.36592(2) 0.250000(19) 0.01466(7) Uani 1 1 d . A .
O1 O 0.4671(3) 0.50830(18) 0.18476(18) 0.0159(5) Uani 1 1 d . . .
I1 I 0.73244(3) 0.47246(2) 0.399615(19) 0.02820(7) Uani 1 1 d . . .
I2 I 0.82311(3) 0.35806(2) 0.173597(19) 0.02386(7) Uani 1 1 d . . .
I3 I 0.45274(3) 0.252744(18) 0.100955(17) 0.01908(6) Uani 1 1 d . . .
N1 n 0.4051(3) 0.3751(2) 0.3108(2) 0.0158(6) Uani 1 1 d . . .
C1 C 0.6315(4) 0.2390(3) 0.3357(3) 0.0224(8) Uani 1 1 d . . .
H1A H 0.6248 0.1782 0.2933 0.027 Uiso 1 1 calc R A .
H1B H 0.7305 0.2423 0.3760 0.027 Uiso 1 1 calc R . .
C2 C 0.5184(4) 0.2350(3) 0.4023(3) 0.0215(8) Uani 1 1 d . A .
O2 O 0.5323(3) 0.1769(2) 0.4707(2) 0.0347(7) Uani 1 1 d . . .
C3 C 0.3912(4) 0.3048(3) 0.3793(2) 0.0160(7) Uani 1 1 d . A .
C4 C 0.2701(4) 0.3025(3) 0.4239(3) 0.0192(7) Uani 1 1 d . . .
H4 H 0.2607 0.2530 0.4726 0.023 Uiso 1 1 calc R A .
C5 C 0.1620(4) 0.3741(3) 0.3961(3) 0.0196(7) Uani 1 1 d . A .
H5 H 0.0759 0.3730 0.4242 0.024 Uiso 1 1 calc R . .
C6 C 0.1805(4) 0.4467(3) 0.3277(3) 0.0188(7) Uani 1 1 d . . .
H6 H 0.1080 0.4969 0.3094 0.023 Uiso 1 1 calc R A .
C7 C 0.3057(4) 0.4464(3) 0.2854(3) 0.0195(7) Uani 1 1 d . A .
C8 C 0.3189(7) 0.5174(4) 0.1986(5) 0.0152(14) Uani 0.596(8) 1 d PD A 1
O3 O 0.2913(5) 0.6156(3) 0.2274(3) 0.0188(12) Uani 0.596(8) 1 d PD A 1
C9 C 0.3843(11) 0.6486(8) 0.3173(9) 0.020(2) Uani 0.596(8) 1 d PD A 1
H9A H 0.3589 0.7179 0.3324 0.030 Uiso 0.596(8) 1 calc PR A 1
H9B H 0.4862 0.6460 0.3084 0.030 Uiso 0.596(8) 1 calc PR A 1
H9C H 0.3708 0.6041 0.3722 0.030 Uiso 0.596(8) 1 calc PR A 1
C10 C 0.2111(11) 0.4949(7) 0.1036(6) 0.021(2) Uani 0.596(8) 1 d PD A 1
H10A H 0.2271 0.4263 0.0813 0.031 Uiso 0.596(8) 1 calc PR A 1
H10B H 0.2257 0.5432 0.0521 0.031 Uiso 0.596(8) 1 calc PR A 1
H10C H 0.1115 0.5010 0.1165 0.031 Uiso 0.596(8) 1 calc PR A 1
C8' C 0.3492(11) 0.5429(8) 0.2320(7) 0.017(3) Uiso 0.404(8) 1 d PD A 2
O3' O 0.2291(7) 0.5706(5) 0.1616(5) 0.0194(19) Uiso 0.404(8) 1 d PD A 2
C9' C 0.1722(16) 0.4923(12) 0.0929(11) 0.019(4) Uiso 0.404(8) 1 d PD A 2
H9'1 H 0.0892 0.5185 0.0457 0.028 Uiso 0.404(8) 1 calc PR A 2
H9'2 H 0.1402 0.4354 0.1294 0.028 Uiso 0.404(8) 1 calc PR A 2
H9'3 H 0.2482 0.4697 0.0569 0.028 Uiso 0.404(8) 1 calc PR A 2
C10' C 0.384(2) 0.6348(13) 0.2970(13) 0.024(5) Uiso 0.404(8) 1 d PD A 2
H10D H 0.4681 0.6204 0.3490 0.036 Uiso 0.404(8) 1 calc PR A 2
H10E H 0.2999 0.6521 0.3274 0.036 Uiso 0.404(8) 1 calc PR A 2
H10F H 0.4073 0.6915 0.2566 0.036 Uiso 0.404(8) 1 calc PR A 2
C11 C 0.5146(5) 0.5804(3) 0.1185(3) 0.0309(10) Uani 1 1 d . A .
H11A H 0.4403 0.5866 0.0586 0.046 Uiso 1 1 calc R . .
H11B H 0.6063 0.5575 0.1004 0.046 Uiso 1 1 calc R . .
H11C H 0.5295 0.6461 0.1515 0.046 Uiso 1 1 calc R . .

loop_
_atom_site_aniso_label
_atom_site_aniso_U_11
_atom_site_aniso_U_22
_atom_site_aniso_U_33
_atom_site_aniso_U_23
_atom_site_aniso_U_13
_atom_site_aniso_U_12
Pd1 0.01371(13) 0.01669(13) 0.01375(13) -0.00034(10) 0.00286(10) 0.00191(10)
O1 0.0161(13) 0.0168(12) 0.0161(12) 0.0043(10) 0.0062(9) -0.0004(10)
I1 0.02594(14) 0.03280(15) 0.02366(13) -0.01250(10) -0.00167(10) 0.00285(11)
I2 0.01397(12) 0.03437(15) 0.02418(13) -0.00810(10) 0.00594(9) -0.00077(10)
I3 0.01809(12) 0.02166(13) 0.01743(11) -0.00109(9) 0.00296(9) -0.00373(9)
N1 0.0181(15) 0.0167(14) 0.0130(13) 0.0025(11) 0.0036(11) 0.0021(12)
C1 0.023(2) 0.0233(19) 0.0197(18) 0.0034(14) -0.0004(15) 0.0084(15)
C2 0.023(2) 0.0190(19) 0.0203(18) -0.0010(14) -0.0025(15) -0.0013(15)
O2 0.0311(17) 0.0346(17) 0.0373(17) 0.0219(14) 0.0026(13) 0.0059(14)
C3 0.0210(18) 0.0144(17) 0.0115(15) 0.0005(12) -0.0007(13) -0.0023(14)
C4 0.0237(19) 0.0195(18) 0.0149(16) 0.0010(13) 0.0046(14) -0.0072(15)
C5 0.0199(19) 0.0247(19) 0.0155(16) -0.0052(14) 0.0067(14) -0.0076(15)
C6 0.0159(18) 0.0195(18) 0.0219(18) -0.0007(14) 0.0058(14) 0.0009(14)
C7 0.0200(19) 0.0182(18) 0.0220(18) 0.0066(14) 0.0085(14) 0.0020(14)
C8 0.011(3) 0.013(3) 0.021(3) 0.002(3) 0.002(2) -0.001(2)
O3 0.021(2) 0.014(2) 0.021(2) 0.0018(17) 0.0026(18) 0.0028(17)
C9 0.020(4) 0.016(4) 0.023(5) -0.004(4) -0.002(4) -0.007(3)
C10 0.015(5) 0.026(4) 0.019(4) 0.002(3) -0.004(3) 0.001(4)
C11 0.035(2) 0.026(2) 0.037(2) 0.0135(18) 0.0211(19) 0.0004(18)

loop_
_atom_type_symbol
_atom_type_description
_atom_type_scat_dispersion_real
_atom_type_scat_dispersion_imag
_atom_type_scat_source
C C 0.0033 0.0016 'International Tables Vol C Tables 4.2.6.8 and 6.1.1.4'
H H 0.0000 0.0000 'International Tables Vol C Tables 4.2.6.8 and 6.1.1.4'
N N 0.0061 0.0033 'International Tables Vol C Tables 4.2.6.8 and 6.1.1.4'
O O 0.0106 0.0060 'International Tables Vol C Tables 4.2.6.8 and 6.1.1.4'
Pd Pd -0.9988 1.0072 'International Tables Vol C Tables 4.2.6.8 and 6.1.1.4'
I I -0.4742 1.8119 'International Tables Vol C Tables 4.2.6.8 and 6.1.1.4'

loop_
_geom_angle_atom_site_label_1
_geom_angle_atom_site_label_2
_geom_angle_atom_site_label_3
_geom_angle
N1 Pd1 C1 84.50(14)
N1 Pd1 O1 73.26(10)
C1 Pd1 O1 157.75(13)
N1 Pd1 I2 178.88(8)
C1 Pd1 I2 96.39(11)
O1 Pd1 I2 105.85(6)
N1 Pd1 I1 89.85(9)
C1 Pd1 I1 88.63(12)
O1 Pd1 I1 90.60(7)
I2 Pd1 I1 89.49(3)
N1 Pd1 I3 91.16(9)
C1 Pd1 I3 89.62(12)
O1 Pd1 I3 91.47(7)
I2 Pd1 I3 89.53(2)
I1 Pd1 I3 177.888(14)
C8 O1 C11 116.0(3)
C8 O1 C8' 24.0(4)
C11 O1 C8' 114.5(5)
C8 O1 Pd1 116.3(3)
C11 O1 Pd1 126.9(2)
C8' O1 Pd1 116.8(4)
C7 n1 C3 121.8(3)
C7 n1 Pd1 122.4(2)
C3 n1 Pd1 115.7(2)
C2 C1 Pd1 107.0(2)
O2 C2 C3 122.3(4)
O2 C2 C1 120.1(4)
C3 C2 C1 117.6(3)
N1 C3 C4 120.9(3)
N1 C3 C2 114.0(3)
C4 C3 C2 125.1(3)
C3 C4 C5 118.4(3)
C6 C5 C4 119.6(3)
C5 C6 C7 119.8(3)
N1 C7 C6 119.4(3)
N1 C7 C8 119.4(4)
C6 C7 C8 120.5(4)
N1 C7 C8' 118.6(5)
C6 C7 C8' 119.9(5)
C8 C7 C8' 22.2(3)
O3 C8 O1 110.2(5)
O3 C8 C10 107.2(5)
O1 C8 C10 112.1(6)
O3 C8 C7 108.0(5)
O1 C8 C7 105.2(4)
C10 C8 C7 114.2(6)
C8 O3 C9 114.2(6)
O3' C8' O1 110.8(7)
O3' C8' C10' 105.0(11)
O1 C8' C10' 114.6(11)
O3' C8' C7 107.3(7)
O1 C8' C7 103.4(6)
C10' C8' C7 115.6(10)
C8' O3' C9' 114.9(9)

loop_
_geom_bond_atom_site_label_1
_geom_bond_atom_site_label_2
_geom_bond_distance
Pd1 n1 2.045(3)
Pd1 C1 2.049(4)
Pd1 O1 2.305(3)
Pd1 I2 2.5774(9)
Pd1 I1 2.6465(7)
Pd1 I3 2.6713(7)
O1 C8 1.433(6)
O1 C11 1.441(4)
O1 C8' 1.446(10)
N1 C7 1.327(5)
N1 C3 1.345(4)
C1 C2 1.512(5)
C2 O2 1.202(5)
C2 C3 1.494(5)
C3 C4 1.376(5)
C4 C5 1.389(6)
C5 C6 1.375(5)
C6 C7 1.392(5)
C7 C8 1.537(7)
C7 C8' 1.561(11)
C8 O3 1.397(7)
C8 C10 1.527(10)
O3 C9 1.444(11)
C8' O3' 1.393(10)
C8' C10' 1.511(15)
O3' C9' 1.438(14)
